data_7702625
loop_
_publ_author_name
'Mao, Zong-Wan'
'Heinemann, Frank W.'
'Liehr, G\"unther'
'Eldik, Rudi van'

_publ_section_title
;
 Complex-formation reactions of Cu(ii) and Zn(ii) 2,2&#x2032;-bipyridine
 and 1,10-phenanthroline complexes with bicarbonate. Identification of
 different carbonate coordination modes
;
_journal_issue 24
_journal_name_full 'Journal of the Chemical Society, Dalton Transactions'
_journal_page_first 3652
_journal_paper_doi 10.1039/b103942n
_journal_year 2001
_chemical_formula_structural
;
[\m-CO~3~{Cu(phen)~2~}~2~](ClO~4~)2 * 4.25 H~2~O
;
_chemical_formula_sum 'C49 H40.5 Cl2 Cu2 N8 O15.25'
_chemical_formula_weight 1183.37
_space_group_IT_number 2
_space_group_name_Hall '-P 1'
_space_group_name_H-M_alt 'P -1'
_symmetry_cell_setting triclinic
_symmetry_space_group_name_H-M 'P -1'
_atom_sites_solution_hydrogens geom
_atom_sites_solution_primary direct
_atom_sites_solution_secondary difmap
_audit_creation_method SHELXL
_cell_angle_alpha 90.050(10)
_cell_angle_beta 91.930(10)
_cell_angle_gamma 94.780(10)
_cell_formula_units_Z 4
_cell_length_a 12.4880(10)
_cell_length_b 12.8320(10)
_cell_length_c 30.367(4)
_cell_measurement_reflns_used 45
_cell_measurement_temperature 295(2)
_cell_measurement_theta_max 10.60
_cell_measurement_theta_min 2.65
_cell_volume 4846.5(8)
_computing_cell_refinement 'XSCAnS 2.20 (Siemens An. X-Ray Instr., 1996)'
_computing_data_collection 'XSCAnS 2.20 (Siemens An. X-Ray Instr., 1996)'
_computing_data_reduction 'XSCAnS 2.20 (Siemens An. X-Ray Instr., 1996)'
_computing_molecular_graphics 'SHELXTL 5.03 (Siemens An. X-Ray Instr., 1995)'
_computing_publication_material 'SHELXTL 5.03 (Siemens An. X-Ray Instr., 1995)'
_computing_structure_refinement 'SHELXTL 5.03 (Siemens An. X-Ray Instr., 1995)'
_computing_structure_solution 'SHELXTL 5.03 (Siemens An. X-Ray Instr., 1995)'
_diffrn_ambient_temperature 295(2)
_diffrn_measurement_device 'Siemens P4'
_diffrn_measurement_method 'profile data from \w-scans'
_diffrn_radiation_monochromator graphite
_diffrn_radiation_source 'fine-focus sealed tube'
_diffrn_radiation_type MoK\a
_diffrn_radiation_wavelength 0.71073
_diffrn_reflns_av_R_equivalents 0.0465
_diffrn_reflns_av_sigmaI/netI 0.1576
_diffrn_reflns_limit_h_max 14
_diffrn_reflns_limit_h_min -1
_diffrn_reflns_limit_k_max 15
_diffrn_reflns_limit_k_min -15
_diffrn_reflns_limit_l_max 36
_diffrn_reflns_limit_l_min -36
_diffrn_reflns_number 19647
_diffrn_reflns_theta_max 25.00
_diffrn_reflns_theta_min 1.79
_diffrn_standards_decay_% 5.49
_diffrn_standards_interval_count 100
_diffrn_standards_number 3
_exptl_absorpt_coefficient_mu 1.069
_exptl_absorpt_correction_T_max
;0.6806 
North A C T, Phillips D C, Mathews F S, Acta Cryst. A24 (1968), 351-359.
;
_exptl_absorpt_correction_T_min 0.5267
_exptl_absorpt_correction_type psi-scan
_exptl_crystal_colour blue
_exptl_crystal_density_diffrn 1.622
_exptl_crystal_description fragment
_exptl_crystal_F_000 2418
_exptl_crystal_size_max 0.38
_exptl_crystal_size_mid 0.22
_exptl_crystal_size_min 0.15
_refine_diff_density_max .507
_refine_diff_density_min -.556
_refine_diff_density_rms .085
_refine_ls_extinction_method none
_refine_ls_goodness_of_fit_all 1.031
_refine_ls_goodness_of_fit_obs 1.190
_refine_ls_hydrogen_treatment 'riding on preceding C atom'
_refine_ls_matrix_type fullcycle
_refine_ls_number_parameters 1378
_refine_ls_number_reflns 17063
_refine_ls_number_restraints 0
_refine_ls_restrained_S_all 1.032
_refine_ls_restrained_S_obs 1.190
_refine_ls_R_factor_all 0.2095
_refine_ls_R_factor_obs 0.0882
_refine_ls_shift/esd_max 0.059
_refine_ls_shift/esd_mean 0.002
_refine_ls_structure_factor_coef Fsqd
_refine_ls_weighting_details 'w=1/[\s^2^(Fo^2^)+(0.0745P)^2^+6.7671P] where P=(Fo^2^+2Fc^2^)/3'
_refine_ls_weighting_scheme calc
_refine_ls_wR_factor_all 0.2367
_refine_ls_wR_factor_obs 0.1707
_reflns_number_observed 7307
_reflns_number_total 17065
_reflns_observed_criterion >2sigma(I)
_cod_data_source_file b103942n.txt
_cod_data_source_block fh9812
_cod_depositor_comments
;
The following automatic conversions were performed:

data item '_exptl_absorpt_correction_type' value 'Psi-scan' was
changed to 'psi-scan' in accordance with the
/home/saulius/struct/COD-crude-data/automatic-downloads/DataCite-retrospective/RSC/depositions/lib/dictionaries/cif_core.dic
dictionary named 'cif_core.dic' version 2.4.2 last updated on
2011-04-26.

data item '_refine_ls_weighting_scheme' value 'calc
w=1/[\s^2^(Fo^2^)+(0.0745P)^2^+6.7671P] where P=(Fo^2^+2Fc^2^)/3' was
changed to 'calc'. A new data item '_refine_ls_weighting_details' was
created with the value set to
'w=1/[\s^2^(Fo^2^)+(0.0745P)^2^+6.7671P] where P=(Fo^2^+2Fc^2^)/3'.

Automatic conversion script
Id: cif_fix_values 6909 2019-04-08 15:41:33Z antanas 
;
_cod_original_sg_symbol_H-M P-1
_cod_original_formula_sum 'C49 H40.50 Cl2 Cu2 N8 O15.25'
_cod_database_code 7702625

loop_
_symmetry_equiv_pos_as_xyz
'x, y, z'
'-x, -y, -z'

loop_
_atom_site_aniso_label
_atom_site_aniso_U_11
_atom_site_aniso_U_22
_atom_site_aniso_U_33
_atom_site_aniso_U_23
_atom_site_aniso_U_13
_atom_site_aniso_U_12
Cu1 0.0373(6) 0.0358(6) 0.0546(8) -0.0028(5) 0.0028(6) 0.0028(5)
Cu2 0.0405(7) 0.0324(6) 0.0636(9) -0.0048(6) -0.0054(6) 0.0060(5)
N1 0.029(4) 0.036(4) 0.048(5) 0.000(3) 0.002(3) 0.005(3)
N12 0.040(5) 0.038(4) 0.060(6) -0.004(4) 0.008(4) 0.005(4)
N21 0.046(5) 0.041(5) 0.060(6) -0.008(4) 0.007(4) 0.004(4)
N32 0.044(5) 0.040(5) 0.051(5) -0.003(4) 0.000(4) 0.009(4)
N41 0.043(5) 0.039(4) 0.052(5) -0.002(4) 0.008(4) 0.008(4)
N52 0.046(5) 0.036(4) 0.057(6) 0.002(4) 0.003(4) -0.001(4)
N61 0.045(5) 0.041(5) 0.058(6) -0.001(4) 0.000(4) 0.012(4)
N72 0.041(5) 0.039(5) 0.062(6) -0.005(4) -0.004(4) 0.002(4)
O11 0.046(4) 0.044(4) 0.055(4) -0.007(3) 0.003(3) -0.005(3)
O12 0.047(4) 0.043(4) 0.072(5) -0.013(3) 0.002(4) 0.001(3)
O13 0.102(7) 0.058(5) 0.104(7) 0.025(5) 0.009(5) -0.005(5)
C2 0.042(5) 0.037(5) 0.046(6) -0.003(4) 0.005(4) 0.007(4)
C3 0.039(6) 0.052(6) 0.074(8) 0.001(5) 0.011(5) 0.016(5)
C4 0.037(5) 0.072(7) 0.054(7) 0.002(6) 0.005(5) 0.002(5)
C5 0.049(6) 0.047(6) 0.035(6) 0.006(4) -0.001(5) -0.003(5)
C6 0.060(7) 0.059(7) 0.040(6) 0.007(5) -0.009(5) -0.016(6)
C7 0.070(7) 0.036(5) 0.050(7) -0.001(5) 0.010(6) -0.014(5)
C8 0.052(6) 0.028(5) 0.044(6) 0.005(4) 0.008(5) -0.006(4)
C9 0.092(9) 0.030(5) 0.060(7) -0.005(5) 0.018(6) 0.002(6)
C10 0.077(8) 0.046(7) 0.077(9) -0.003(6) 0.021(7) 0.016(6)
C11 0.047(6) 0.058(7) 0.072(8) -0.003(6) -0.001(5) 0.020(5)
C13 0.050(6) 0.032(5) 0.039(6) 0.007(4) 0.008(5) -0.002(4)
C14 0.043(5) 0.035(5) 0.036(5) 0.000(4) 0.007(4) 0.001(4)
C15 0.051(6) 0.040(6) 0.051(7) 0.003(5) -0.008(5) 0.003(5)
C22 0.064(8) 0.058(7) 0.082(9) -0.008(6) 0.017(7) -0.001(6)
C23 0.041(7) 0.071(8) 0.132(13) 0.012(8) 0.023(8) 0.005(6)
C24 0.038(7) 0.064(8) 0.152(14) 0.003(8) -0.001(8) 0.008(6)
C25 0.046(7) 0.044(6) 0.096(10) 0.001(6) -0.009(7) 0.002(5)
C26 0.070(9) 0.053(7) 0.118(13) 0.001(8) -0.033(9) 0.007(7)
C27 0.079(9) 0.049(7) 0.090(10) 0.017(6) -0.037(8) 0.003(7)
C28 0.088(9) 0.038(6) 0.051(7) -0.002(5) -0.009(7) 0.006(6)
C29 0.127(12) 0.053(7) 0.041(7) 0.003(5) 0.006(8) 0.010(7)
C30 0.086(10) 0.073(8) 0.074(10) -0.010(7) 0.013(8) 0.014(7)
C31 0.074(8) 0.056(7) 0.056(8) -0.003(6) 0.002(7) 0.003(6)
C33 0.052(6) 0.030(5) 0.072(8) -0.004(5) -0.008(6) -0.001(5)
C34 0.042(6) 0.033(5) 0.082(8) -0.002(5) 0.004(6) -0.002(4)
C42 0.054(7) 0.042(6) 0.067(8) -0.005(5) -0.007(6) 0.007(5)
C43 0.051(7) 0.070(8) 0.077(9) -0.005(7) 0.016(6) 0.006(6)
C44 0.045(6) 0.051(7) 0.107(11) -0.017(7) -0.005(7) 0.018(5)
C45 0.040(6) 0.038(5) 0.064(7) -0.011(5) -0.009(5) 0.010(4)
C46 0.079(9) 0.051(7) 0.080(9) 0.006(6) -0.018(7) 0.020(6)
C47 0.096(10) 0.037(6) 0.066(8) 0.002(5) -0.026(7) 0.006(6)
C48 0.085(8) 0.029(5) 0.053(7) 0.004(5) -0.016(6) -0.001(5)
C49 0.106(11) 0.060(8) 0.064(9) 0.016(6) 0.011(8) -0.019(7)
C50 0.077(9) 0.087(9) 0.065(9) 0.013(7) 0.023(7) 0.009(7)
C51 0.063(8) 0.059(7) 0.075(9) 0.002(6) 0.021(7) 0.003(6)
C53 0.057(7) 0.029(5) 0.064(7) -0.010(5) -0.005(6) 0.004(5)
C54 0.053(6) 0.031(5) 0.054(7) -0.009(5) -0.003(5) -0.001(4)
C62 0.043(6) 0.046(6) 0.072(8) -0.004(5) -0.002(5) 0.002(5)
C63 0.066(8) 0.056(7) 0.074(8) -0.007(6) -0.020(6) -0.004(6)
C64 0.058(7) 0.035(5) 0.067(8) -0.014(5) 0.004(6) -0.004(5)
C65 0.073(7) 0.036(5) 0.051(7) 0.008(5) 0.017(6) 0.007(5)
C66 0.070(7) 0.040(6) 0.060(7) -0.003(5) 0.023(6) 0.017(5)
C67 0.055(7) 0.051(7) 0.078(8) 0.017(6) 0.020(6) 0.020(5)
C68 0.043(6) 0.046(6) 0.063(7) 0.019(5) 0.008(5) 0.002(5)
C69 0.039(6) 0.052(7) 0.102(10) 0.014(6) -0.003(6) 0.006(5)
C70 0.047(7) 0.052(7) 0.104(10) 0.002(6) -0.025(6) -0.009(5)
C71 0.052(6) 0.055(7) 0.068(8) -0.008(5) -0.014(6) 0.005(5)
C73 0.041(5) 0.035(5) 0.041(6) 0.013(4) 0.003(4) 0.006(4)
C74 0.047(6) 0.031(5) 0.049(6) 0.002(4) 0.003(5) 0.010(4)
Cu3 0.0696(10) 0.0892(11) 0.0677(10) 0.0058(8) -0.0046(8) 0.0227(8)
Cu4 0.0553(8) 0.0646(9) 0.0701(10) 0.0129(7) 0.0008(7) -0.0005(7)
N81 0.068(7) 0.093(8) 0.058(7) -0.003(6) 0.012(5) 0.020(6)
N92 0.073(7) 0.095(8) 0.047(6) -0.010(5) -0.006(5) 0.037(6)
N101 0.062(6) 0.091(8) 0.064(7) 0.021(6) 0.015(5) 0.019(5)
N112 0.080(7) 0.052(6) 0.068(7) -0.008(5) 0.010(6) 0.015(5)
N121 0.062(6) 0.051(5) 0.071(7) 0.009(5) 0.017(5) 0.006(4)
N132 0.052(6) 0.078(7) 0.068(7) 0.017(5) 0.012(5) 0.010(5)
N141 0.051(5) 0.061(6) 0.050(6) 0.002(4) -0.006(4) -0.007(5)
N152 0.046(5) 0.059(6) 0.080(7) -0.012(5) -0.001(5) -0.005(4)
O21 0.067(6) 0.249(14) 0.110(9) 0.105(9) 0.024(6) 0.040(7)
O22 0.121(9) 0.162(11) 0.159(12) -0.086(10) -0.039(8) 0.041(8)
O23 0.080(7) 0.068(6) 0.189(12) 0.017(7) 0.004(7) 0.006(5)
C82 0.083(11) 0.110(12) 0.116(13) -0.010(9) 0.005(9) 0.036(9)
C83 0.087(11) 0.128(14) 0.101(12) 0.008(10) 0.020(9) 0.043(10)
C84 0.077(10) 0.136(14) 0.078(10) 0.007(10) 0.022(8) 0.011(10)
C85 0.071(9) 0.111(11) 0.046(8) 0.005(7) 0.001(6) 0.004(8)
C86 0.101(11) 0.108(12) 0.041(7) 0.007(7) -0.003(7) -0.014(9)
C87 0.098(11) 0.110(12) 0.067(10) 0.013(8) 0.002(8) 0.015(10)
C88 0.101(11) 0.077(9) 0.036(7) -0.002(6) 0.008(7) 0.010(8)
C89 0.122(13) 0.085(10) 0.062(9) -0.014(7) 0.013(9) 0.018(10)
C90 0.096(11) 0.103(12) 0.078(10) -0.009(8) 0.015(8) 0.027(9)
C91 0.086(10) 0.092(10) 0.066(9) -0.001(7) 0.006(7) 0.026(8)
C93 0.082(9) 0.098(10) 0.029(6) 0.002(6) 0.008(6) 0.020(8)
C94 0.061(8) 0.100(10) 0.039(7) 0.007(6) 0.005(6) 0.018(7)
C95 0.046(7) 0.120(12) 0.057(9) 0.025(8) -0.014(6) 0.003(8)
C102 0.092(11) 0.114(12) 0.078(10) 0.017(8) 0.004(9) 0.018(9)
C103 0.060(9) 0.119(13) 0.140(15) 0.040(11) 0.026(9) 0.009(8)
C104 0.079(11) 0.104(12) 0.140(16) 0.030(11) -0.005(11) 0.021(9)
C105 0.078(9) 0.050(7) 0.106(12) -0.004(7) -0.022(9) 0.002(6)
C106 0.084(10) 0.059(8) 0.110(13) -0.004(8) -0.029(9) 0.009(7)
C107 0.097(11) 0.053(7) 0.083(10) -0.007(7) -0.026(9) -0.001(7)
C108 0.107(11) 0.039(6) 0.057(8) -0.011(5) 0.009(8) 0.013(6)
C109 0.123(13) 0.058(8) 0.068(9) -0.006(6) -0.023(9) 0.010(8)
C110 0.131(14) 0.065(8) 0.074(10) -0.010(7) 0.030(10) 0.014(9)
C111 0.076(9) 0.061(8) 0.097(11) -0.008(7) 0.017(8) 0.014(6)
C113 0.081(9) 0.045(6) 0.059(8) 0.003(5) -0.012(7) 0.014(6)
C114 0.077(8) 0.055(7) 0.056(8) 0.001(6) -0.015(7) 0.018(6)
C122 0.063(8) 0.070(8) 0.092(10) 0.005(7) 0.025(7) 0.003(6)
C123 0.103(11) 0.064(8) 0.078(10) 0.008(7) 0.040(9) 0.002(8)
C124 0.111(12) 0.052(7) 0.078(10) 0.010(6) 0.026(9) -0.003(8)
C125 0.078(8) 0.031(6) 0.075(9) -0.001(5) 0.005(7) -0.001(5)
C126 0.117(12) 0.046(7) 0.061(8) 0.002(6) -0.014(8) 0.011(7)
C127 0.086(9) 0.057(7) 0.069(9) -0.002(6) -0.010(7) 0.023(7)
C128 0.053(7) 0.050(6) 0.077(9) -0.009(6) -0.005(6) 0.007(5)
C129 0.053(7) 0.082(9) 0.096(11) 0.003(7) -0.005(7) 0.029(6)
C130 0.047(7) 0.121(12) 0.098(11) 0.027(9) 0.008(7) 0.004(7)
C131 0.072(9) 0.106(11) 0.064(9) 0.019(7) 0.001(7) 0.006(8)
C133 0.059(7) 0.047(6) 0.061(8) 0.004(5) 0.000(6) 0.000(5)
C134 0.068(7) 0.035(6) 0.065(8) -0.002(5) 0.003(6) 0.011(5)
C142 0.075(9) 0.076(9) 0.082(10) 0.003(7) 0.002(7) -0.007(7)
C143 0.080(10) 0.076(9) 0.095(11) -0.011(8) -0.007(8) -0.012(8)
C144 0.094(10) 0.061(8) 0.090(10) -0.013(7) 0.004(8) -0.002(8)
C145 0.080(8) 0.055(7) 0.040(6) 0.008(5) 0.000(6) -0.014(6)
C146 0.085(9) 0.060(8) 0.078(9) -0.008(6) 0.007(7) 0.021(7)
C147 0.075(8) 0.078(9) 0.056(8) 0.006(6) 0.012(6) 0.023(7)
C148 0.063(8) 0.079(8) 0.053(7) 0.000(6) 0.005(6) 0.010(7)
C149 0.054(7) 0.099(10) 0.074(9) -0.007(8) 0.007(6) 0.009(7)
C150 0.049(8) 0.123(13) 0.130(14) -0.011(10) -0.007(8) -0.005(8)
C151 0.067(9) 0.084(9) 0.107(11) -0.021(8) 0.008(8) -0.008(7)
C153 0.059(7) 0.059(7) 0.048(7) -0.003(5) 0.005(5) -0.005(6)
C154 0.066(7) 0.055(7) 0.036(6) 0.009(5) 0.009(5) 0.006(6)
Cl3 0.052(2) 0.087(2) 0.084(2) -0.020(2) 0.004(2) 0.012(2)
O31 0.201(13) 0.172(12) 0.078(8) 0.010(8) 0.037(8) 0.010(10)
O32 0.502(29) 0.093(9) 0.104(10) -0.030(7) 0.104(14) -0.003(13)
O33 0.174(14) 0.308(21) 0.275(19) 0.104(16) 0.067(13) 0.186(15)
O34 0.086(9) 0.277(19) 0.297(20) 0.004(15) -0.032(11) -0.087(11)
Cl4 0.053(2) 0.062(2) 0.062(2) 0.0043(14) 0.0039(14) 0.0096(13)
O41 0.109(8) 0.145(10) 0.129(9) 0.033(7) -0.036(7) 0.046(7)
O42 0.218(13) 0.069(7) 0.154(10) -0.022(6) -0.024(9) 0.057(8)
O43 0.063(7) 0.127(9) 0.293(16) 0.067(10) 0.028(8) -0.014(6)
O44 0.168(11) 0.165(11) 0.078(7) -0.014(7) 0.043(7) 0.012(8)
Cl5 0.079(3) 0.118(3) 0.109(3) 0.007(3) 0.011(2) 0.028(2)
O51 0.291(25) 0.238(22) 0.462(34) 0.232(23) 0.025(23) 0.015(18)
O52 0.216(21) 0.448(36) 0.284(25) 0.053(23) -0.158(19) 0.044(20)
O53 0.199(20) 0.522(45) 0.600(49) 0.296(40) 0.281(28) 0.152(25)
O54 1.062(95) 0.199(22) 0.249(27) -0.099(20) -0.123(40) 0.188(37)
Cl6 0.056(2) 0.120(3) 0.138(4) 0.038(3) 0.001(2) 0.005(2)
O61 0.538(47) 0.193(20) 0.311(28) 0.018(19) 0.052(28) -0.164(27)
O62 0.506(35) 0.253(20) 0.128(13) 0.098(13) 0.120(18) 0.064(20)
O63 0.272(25) 0.417(38) 0.410(35) 0.074(27) 0.100(23) 0.243(27)
O64 0.088(11) 0.527(40) 0.310(26) 0.049(24) -0.064(14) -0.025(17)
O1 0.081(6) 0.081(6) 0.086(6) -0.005(5) 0.009(5) -0.023(5)
O2 0.078(6) 0.054(5) 0.192(10) -0.047(6) -0.026(6) 0.023(4)
O3 0.156(13) 0.259(17) 0.144(12) 0.010(11) 0.021(9) -0.021(11)
O4 0.187(14) 0.158(13) 0.251(17) 0.017(11) 0.027(12) 0.026(11)
O5 0.174(14) 0.394(25) 0.130(12) 0.033(13) 0.044(10) 0.105(15)
O6 0.284(20) 0.217(17) 0.185(15) 0.025(12) 0.006(14) -0.061(15)
O7 0.213(17) 0.200(17) 0.290(21) 0.080(14) 0.003(15) -0.007(13)
O8 0.577(46) 0.242(22) 0.342(29) 0.027(22) -0.171(29) 0.071(27)
O9 0.290(47) 0.397(60) 0.185(34) 0.080(36) -0.015(31) 0.048(42)

loop_
_atom_site_label
_atom_site_type_symbol
_atom_site_fract_x
_atom_site_fract_y
_atom_site_fract_z
_atom_site_U_iso_or_equiv
_atom_site_thermal_displace_type
_atom_site_occupancy
_atom_site_calc_flag
_atom_site_refinement_flags
Cu1 Cu 0.75925(9) 0.85979(8) 0.40389(4) 0.0425(3) Uani 1 d .
Cu2 Cu 0.75185(9) 0.52500(8) 0.39228(4) 0.0455(3) Uani 1 d .
N1 N 0.9199(5) 0.8923(5) 0.4136(2) 0.038(2) Uani 1 d .
N12 N 0.7683(6) 1.0245(6) 0.4292(3) 0.046(2) Uani 1 d .
N21 N 0.5987(6) 0.8523(6) 0.3920(3) 0.049(2) Uani 1 d .
N32 N 0.7593(6) 0.8874(5) 0.3380(3) 0.045(2) Uani 1 d .
N41 N 0.5943(6) 0.5507(5) 0.3795(3) 0.044(2) Uani 1 d .
N52 N 0.7580(6) 0.5823(5) 0.3219(3) 0.047(2) Uani 1 d .
N61 N 0.7383(6) 0.3756(6) 0.3695(3) 0.048(2) Uani 1 d .
N72 N 0.9019(6) 0.4864(6) 0.4073(3) 0.047(2) Uani 1 d .
O11 O 0.7393(5) 0.7893(5) 0.4603(2) 0.049(2) Uani 1 d .
O12 O 0.7801(5) 0.6645(5) 0.4156(2) 0.054(2) Uani 1 d .
O13 O 0.7122(7) 0.6236(6) 0.4817(3) 0.088(3) Uani 1 d .
C2 C 0.9936(7) 0.8266(7) 0.4055(3) 0.041(2) Uani 1 d .
H2 H 0.9720(7) 0.7619(7) 0.3928(3) 0.062 Uiso 1 calc R
C3 C 1.1018(7) 0.8519(8) 0.4154(3) 0.054(3) Uani 1 d .
H3 H 1.1518(7) 0.8053(8) 0.4083(3) 0.081 Uiso 1 calc R
C4 C 1.1356(8) 0.9447(8) 0.4356(3) 0.054(3) Uani 1 d .
H4 H 1.2078(8) 0.9607(8) 0.4433(3) 0.082 Uiso 1 calc R
C5 C 1.0597(7) 1.0146(7) 0.4442(3) 0.044(2) Uani 1 d .
C6 C 1.0877(8) 1.1125(8) 0.4660(3) 0.055(3) Uani 1 d .
H6 H 1.1587(8) 1.1302(8) 0.4750(3) 0.082 Uiso 1 calc R
C7 C 1.0122(8) 1.1798(7) 0.4736(3) 0.053(3) Uani 1 d .
H7 H 1.0328(8) 1.2446(7) 0.4864(3) 0.080 Uiso 1 calc R
C8 C 0.9013(7) 1.1525(6) 0.4623(3) 0.042(2) Uani 1 d .
C9 C 0.8185(9) 1.2181(7) 0.4691(3) 0.060(3) Uani 1 d .
H9 H 0.8343(9) 1.2838(7) 0.4819(3) 0.091 Uiso 1 calc R
C10 C 0.7152(9) 1.1852(8) 0.4570(4) 0.066(3) Uani 1 d .
H10 H 0.6600(9) 1.2275(8) 0.4623(4) 0.099 Uiso 1 calc R
C11 C 0.6926(8) 1.0880(8) 0.4368(3) 0.058(3) Uani 1 d .
H11 H 0.6219(8) 1.0669(8) 0.4283(3) 0.087 Uiso 1 calc R
C13 C 0.8704(7) 1.0561(6) 0.4412(3) 0.040(2) Uani 1 d .
C14 C 0.9520(7) 0.9851(6) 0.4328(3) 0.038(2) Uani 1 d .
C15 C 0.7439(8) 0.6895(7) 0.4541(3) 0.048(2) Uani 1 d .
C22 C 0.5205(9) 0.8369(8) 0.4204(4) 0.068(3) Uani 1 d .
H22 H 0.5372(9) 0.8153(8) 0.4489(4) 0.102 Uiso 1 calc R
C23 C 0.4147(9) 0.8522(9) 0.4089(5) 0.081(4) Uani 1 d .
H23 H 0.3615(9) 0.8381(9) 0.4293(5) 0.121 Uiso 1 calc R
C24 C 0.3875(9) 0.8878(9) 0.3678(5) 0.084(4) Uani 1 d .
H24 H 0.3171(9) 0.9012(9) 0.3605(5) 0.126 Uiso 1 calc R
C25 C 0.4671(8) 0.9032(8) 0.3378(4) 0.063(3) Uani 1 d .
C26 C 0.4483(10) 0.9375(8) 0.2935(4) 0.081(4) Uani 1 d .
H26 H 0.3792(10) 0.9514(8) 0.2843(4) 0.122 Uiso 1 calc R
C27 C 0.5266(10) 0.9496(8) 0.2657(4) 0.074(4) Uani 1 d .
H27 H 0.5109(10) 0.9698(8) 0.2370(4) 0.111 Uiso 1 calc R
C28 C 0.6368(9) 0.9327(7) 0.2782(3) 0.059(3) Uani 1 d .
C29 C 0.7258(11) 0.9460(8) 0.2510(4) 0.073(4) Uani 1 d .
H29 H 0.7167(11) 0.9665(8) 0.2219(4) 0.110 Uiso 1 calc R
C30 C 0.8262(10) 0.9285(9) 0.2678(4) 0.077(4) Uani 1 d .
H30 H 0.8851(10) 0.9355(9) 0.2498(4) 0.115 Uiso 1 calc R
C31 C 0.8394(9) 0.9006(8) 0.3113(4) 0.062(3) Uani 1 d .
H31 H 0.9083(9) 0.8907(8) 0.3221(4) 0.094 Uiso 1 calc R
C33 C 0.6582(8) 0.9027(7) 0.3214(3) 0.052(3) Uani 1 d .
C34 C 0.5718(8) 0.8868(7) 0.3509(4) 0.052(3) Uani 1 d .
C42 C 0.5156(8) 0.5345(7) 0.4071(4) 0.054(3) Uani 1 d .
H42 H 0.5303(8) 0.5048(7) 0.4344(4) 0.081 Uiso 1 calc R
C43 C 0.4113(8) 0.5600(8) 0.3972(4) 0.066(3) Uani 1 d .
H43 H 0.3575(8) 0.5480(8) 0.4175(4) 0.099 Uiso 1 calc R
C44 C 0.3896(8) 0.6027(8) 0.3574(4) 0.067(3) Uani 1 d .
H44 H 0.3201(8) 0.6198(8) 0.3503(4) 0.101 Uiso 1 calc R
C45 C 0.4703(7) 0.6213(7) 0.3269(3) 0.047(2) Uani 1 d .
C46 C 0.4529(10) 0.6678(8) 0.2847(4) 0.069(3) Uani 1 d .
H46 H 0.3857(10) 0.6897(8) 0.2770(4) 0.104 Uiso 1 calc R
C47 C 0.5334(10) 0.6801(7) 0.2562(4) 0.067(3) Uani 1 d .
H47 H 0.5198(10) 0.7085(7) 0.2286(4) 0.100 Uiso 1 calc R
C48 C 0.6390(9) 0.6509(7) 0.2671(3) 0.056(3) Uani 1 d .
C49 C 0.7272(11) 0.6631(8) 0.2376(4) 0.078(4) Uani 1 d .
H49 H 0.7179(11) 0.6904(8) 0.2095(4) 0.117 Uiso 1 calc R
C50 C 0.8225(10) 0.6342(9) 0.2518(4) 0.076(4) Uani 1 d .
H50 H 0.8804(10) 0.6403(9) 0.2332(4) 0.114 Uiso 1 calc R
C51 C 0.8356(9) 0.5953(8) 0.2939(4) 0.066(3) Uani 1 d .
H51 H 0.9035(9) 0.5773(8) 0.3028(4) 0.098 Uiso 1 calc R
C53 C 0.6584(8) 0.6086(7) 0.3084(3) 0.050(3) Uani 1 d .
C54 C 0.5729(8) 0.5934(7) 0.3395(3) 0.046(2) Uani 1 d .
C62 C 0.6538(8) 0.3189(7) 0.3510(3) 0.054(3) Uani 1 d .
H62 H 0.5863(8) 0.3443(7) 0.3521(3) 0.081 Uiso 1 calc R
C63 C 0.6624(9) 0.2238(8) 0.3300(4) 0.066(3) Uani 1 d .
H63 H 0.6017(9) 0.1872(8) 0.3174(4) 0.099 Uiso 1 calc R
C64 C 0.7598(8) 0.1845(7) 0.3281(3) 0.054(3) Uani 1 d .
H64 H 0.7658(8) 0.1207(7) 0.3142(3) 0.081 Uiso 1 calc R
C65 C 0.8504(9) 0.2397(7) 0.3470(3) 0.053(3) Uani 1 d .
C66 C 0.9555(8) 0.2057(7) 0.3486(3) 0.056(3) Uani 1 d .
H66 H 0.9672(8) 0.1440(7) 0.3341(3) 0.083 Uiso 1 calc R
C67 C 1.0391(8) 0.2582(8) 0.3700(4) 0.060(3) Uani 1 d .
H67 H 1.1057(8) 0.2306(8) 0.3712(4) 0.090 Uiso 1 calc R
C68 C 1.0265(7) 0.3578(7) 0.3913(3) 0.051(3) Uani 1 d .
C69 C 1.1068(8) 0.4163(8) 0.4165(4) 0.065(3) Uani 1 d .
H69 H 1.1751(8) 0.3930(8) 0.4201(4) 0.097 Uiso 1 calc R
C70 C 1.0837(8) 0.5066(8) 0.4353(4) 0.069(3) Uani 1 d .
H70 H 1.1365(8) 0.5462(8) 0.4518(4) 0.103 Uiso 1 calc R
C71 C 0.9797(8) 0.5412(8) 0.4300(3) 0.058(3) Uani 1 d .
H71 H 0.9654(8) 0.6042(8) 0.4428(3) 0.088 Uiso 1 calc R
C73 C 0.9243(7) 0.3956(6) 0.3894(3) 0.039(2) Uani 1 d .
C74 C 0.8344(7) 0.3362(6) 0.3675(3) 0.042(2) Uani 1 d .
Cu3 Cu 0.15854(12) 0.18565(12) 0.08052(5) 0.0748(5) Uani 1 d .
Cu4 Cu 0.17402(11) 0.51724(11) 0.13476(5) 0.0637(4) Uani 1 d .
N81 N 0.0027(7) 0.1464(8) 0.0678(3) 0.072(3) Uani 1 d .
N92 N 0.1638(8) 0.0231(8) 0.0672(3) 0.070(3) Uani 1 d .
N101 N 0.3175(7) 0.2010(7) 0.0923(3) 0.071(3) Uani 1 d .
N112 N 0.1638(8) 0.1721(6) 0.1513(3) 0.066(3) Uani 1 d .
N121 N 0.1737(7) 0.4644(6) 0.2024(3) 0.061(2) Uani 1 d .
N132 N 0.3317(7) 0.4930(7) 0.1443(3) 0.065(3) Uani 1 d .
N141 N 0.1978(6) 0.6779(6) 0.1532(3) 0.055(2) Uani 1 d .
N152 N 0.0222(6) 0.5578(7) 0.1289(3) 0.062(2) Uani 1 d .
O21 O 0.1395(7) 0.3674(10) 0.1003(3) 0.140(5) Uani 1 d .
O22 O 0.1767(9) 0.3285(9) 0.0349(4) 0.147(5) Uani 1 d .
O23 O 0.1839(7) 0.4892(7) 0.0556(4) 0.113(4) Uani 1 d .
C82 C -0.0731(11) 0.2109(12) 0.0693(5) 0.101(5) Uani 1 d .
H82 H -0.0550(11) 0.2814(12) 0.0753(5) 0.152 Uiso 1 calc R
C83 C -0.1823(11) 0.1742(12) 0.0620(5) 0.103(5) Uani 1 d .
H83 H -0.2358(11) 0.2203(12) 0.0627(5) 0.154 Uiso 1 calc R
C84 C -0.2087(11) 0.0691(12) 0.0537(4) 0.096(5) Uani 1 d .
H84 H -0.2804(11) 0.0441(12) 0.0495(4) 0.145 Uiso 1 calc R
C85 C -0.1278(10) 0.0001(11) 0.0515(4) 0.076(4) Uani 1 d .
C86 C -0.1473(11) -0.1106(11) 0.0420(3) 0.085(4) Uani 1 d .
H86 H -0.2174(11) -0.1400(11) 0.0372(3) 0.127 Uiso 1 calc R
C87 C -0.0646(11) -0.1712(11) 0.0402(4) 0.091(4) Uani 1 d .
H87 H -0.0790(11) -0.2411(11) 0.0322(4) 0.137 Uiso 1 calc R
C88 C 0.0431(11) -0.1333(9) 0.0497(3) 0.071(3) Uani 1 d .
C89 C 0.1344(12) -0.1886(10) 0.0496(4) 0.089(4) Uani 1 d .
H89 H 0.1270(12) -0.2595(10) 0.0427(4) 0.133 Uiso 1 calc R
C90 C 0.2329(11) -0.1422(11) 0.0592(4) 0.091(4) Uani 1 d .
H90 H 0.2924(11) -0.1813(11) 0.0601(4) 0.136 Uiso 1 calc R
C91 C 0.2456(10) -0.0357(10) 0.0679(4) 0.081(4) Uani 1 d .
H91 H 0.3142(10) -0.0046(10) 0.0745(4) 0.121 Uiso 1 calc R
C93 C 0.0639(10) -0.0225(10) 0.0587(3) 0.069(3) Uani 1 d .
C94 C -0.0223(9) 0.0437(10) 0.0599(3) 0.066(3) Uani 1 d .
C95 C 0.1678(9) 0.3950(11) 0.0623(4) 0.075(4) Uani 1 d .
C102 C 0.3918(11) 0.2158(11) 0.0631(4) 0.094(4) Uani 1 d .
H102 H 0.3713(11) 0.2276(11) 0.0340(4) 0.141 Uiso 1 calc R
C103 C 0.5039(10) 0.2145(11) 0.0747(5) 0.106(5) Uani 1 d .
H103 H 0.5550(10) 0.2242(11) 0.0532(5) 0.159 Uiso 1 calc R
C104 C 0.5348(12) 0.1989(11) 0.1173(5) 0.107(5) Uani 1 d .
H104 H 0.6074(12) 0.1978(11) 0.1251(5) 0.161 Uiso 1 calc R
C105 C 0.4570(10) 0.1844(8) 0.1496(5) 0.079(4) Uani 1 d .
C106 C 0.4834(11) 0.1685(9) 0.1942(5) 0.085(4) Uani 1 d .
H106 H 0.5548(11) 0.1636(9) 0.2031(5) 0.127 Uiso 1 calc R
C107 C 0.4085(11) 0.1606(8) 0.2234(4) 0.078(4) Uani 1 d .
H107 H 0.4285(11) 0.1544(8) 0.2530(4) 0.118 Uiso 1 calc R
C108 C 0.2971(10) 0.1610(8) 0.2114(4) 0.067(3) Uani 1 d .
C109 C 0.2137(12) 0.1545(9) 0.2399(4) 0.083(4) Uani 1 d .
H109 H 0.2294(12) 0.1492(9) 0.2699(4) 0.125 Uiso 1 calc R
C110 C 0.1094(12) 0.1555(9) 0.2261(4) 0.089(4) Uani 1 d .
H110 H 0.0543(12) 0.1509(9) 0.2460(4) 0.133 Uiso 1 calc R
C111 C 0.0878(10) 0.1638(8) 0.1810(4) 0.078(4) Uani 1 d .
H111 H 0.0164(10) 0.1634(8) 0.1712(4) 0.116 Uiso 1 calc R
C113 C 0.2676(9) 0.1725(8) 0.1670(4) 0.061(3) Uani 1 d .
C114 C 0.3490(9) 0.1851(8) 0.1349(4) 0.062(3) Uani 1 d .
C122 C 0.0962(9) 0.4490(9) 0.2307(4) 0.075(4) Uani 1 d .
H122 H 0.0260(9) 0.4582(9) 0.2213(4) 0.112 Uiso 1 calc R
C123 C 0.1158(11) 0.4194(9) 0.2742(4) 0.081(4) Uani 1 d .
H123 H 0.0598(11) 0.4102(9) 0.2936(4) 0.122 Uiso 1 calc R
C124 C 0.2145(11) 0.4047(8) 0.2872(4) 0.080(4) Uani 1 d .
H124 H 0.2265(11) 0.3841(8) 0.3162(4) 0.120 Uiso 1 calc R
C125 C 0.3016(9) 0.4181(7) 0.2605(4) 0.061(3) Uani 1 d .
C126 C 0.4124(11) 0.4020(8) 0.2714(4) 0.075(4) Uani 1 d .
H126 H 0.4308(11) 0.3832(8) 0.3000(4) 0.112 Uiso 1 calc R
C127 C 0.4894(10) 0.4129(8) 0.2419(4) 0.070(3) Uani 1 d .
H127 H 0.5596(10) 0.4002(8) 0.2500(4) 0.105 Uiso 1 calc R
C128 C 0.4641(8) 0.4440(8) 0.1983(4) 0.060(3) Uani 1 d .
C129 C 0.5423(9) 0.4597(9) 0.1663(4) 0.076(4) Uani 1 d .
H129 H 0.6136(9) 0.4504(9) 0.1739(4) 0.114 Uiso 1 calc R
C130 C 0.5156(9) 0.4883(10) 0.1245(4) 0.089(4) Uani 1 d .
H130 H 0.5673(9) 0.4971(10) 0.1032(4) 0.133 Uiso 1 calc R
C131 C 0.4067(10) 0.5042(10) 0.1145(4) 0.081(4) Uani 1 d .
H131 H 0.3871(10) 0.5232(10) 0.0860(4) 0.121 Uiso 1 calc R
C133 C 0.3604(8) 0.4621(7) 0.1851(3) 0.056(3) Uani 1 d .
C134 C 0.2765(9) 0.4483(7) 0.2164(4) 0.056(3) Uani 1 d .
C142 C 0.2873(10) 0.7346(9) 0.1657(4) 0.078(4) Uani 1 d .
H142 H 0.3531(10) 0.7057(9) 0.1651(4) 0.118 Uiso 1 calc R
C143 C 0.2828(10) 0.8393(10) 0.1801(4) 0.085(4) Uani 1 d .
H143 H 0.3458(10) 0.8779(10) 0.1895(4) 0.127 Uiso 1 calc R
C144 C 0.1897(10) 0.8836(9) 0.1804(4) 0.082(4) Uani 1 d .
H144 H 0.1881(10) 0.9524(9) 0.1898(4) 0.124 Uiso 1 calc R
C145 C 0.0954(9) 0.8264(8) 0.1666(3) 0.060(3) Uani 1 d .
C146 C -0.0094(10) 0.8661(9) 0.1652(4) 0.073(3) Uani 1 d .
H146 H -0.0166(10) 0.9342(9) 0.1745(4) 0.110 Uiso 1 calc R
C147 C -0.0964(10) 0.8063(9) 0.1508(3) 0.069(3) Uani 1 d .
H147 H -0.1623(10) 0.8352(9) 0.1491(3) 0.103 Uiso 1 calc R
C148 C -0.0918(9) 0.6995(9) 0.1379(3) 0.064(3) Uani 1 d .
C149 C -0.1776(9) 0.6366(10) 0.1225(4) 0.075(4) Uani 1 d .
H149 H -0.2445(9) 0.6630(10) 0.1191(4) 0.113 Uiso 1 calc R
C150 C -0.1661(10) 0.5339(12) 0.1119(5) 0.101(5) Uani 1 d .
H150 H -0.2247(10) 0.4894(12) 0.1022(5) 0.152 Uiso 1 calc R
C151 C -0.0614(10) 0.4978(10) 0.1162(4) 0.086(4) Uani 1 d .
H151 H -0.0528(10) 0.4283(10) 0.1097(4) 0.130 Uiso 1 calc R
C153 C 0.0087(8) 0.6579(8) 0.1401(3) 0.056(3) Uani 1 d .
C154 C 0.1022(8) 0.7227(8) 0.1540(3) 0.052(3) Uani 1 d .
Cl3 Cl 0.1245(2) 0.7384(3) 0.29398(11) 0.0741(9) Uani 1 d .
O31 O 0.1070(10) 0.6769(10) 0.3322(3) 0.150(5) Uani 1 d .
O32 O 0.1356(16) 0.6791(9) 0.2587(4) 0.232(9) Uani 1 d .
O33 O 0.0473(11) 0.7949(13) 0.2873(5) 0.242(9) Uani 1 d .
O34 O 0.2164(9) 0.7942(13) 0.2997(6) 0.226(8) Uani 1 d .
Cl4 Cl 0.3650(2) 1.1885(2) 0.37808(9) 0.0584(7) Uani 1 d .
O41 O 0.4484(8) 1.1630(8) 0.4064(3) 0.127(4) Uani 1 d .
O42 O 0.3467(10) 1.2941(7) 0.3832(4) 0.146(5) Uani 1 d .
O43 O 0.2709(8) 1.1261(9) 0.3848(5) 0.161(5) Uani 1 d .
O44 O 0.3944(9) 1.1744(9) 0.3352(3) 0.136(4) Uani 1 d .
Cl5 Cl 0.5696(3) 0.8698(3) 0.12330(14) 0.1010(12) Uani 1 d .
O51 O 0.5644(17) 0.7865(15) 0.1466(8) 0.330(14) Uani 1 d .
O52 O 0.4939(15) 0.8795(18) 0.0960(7) 0.319(13) Uani 1 d .
O53 O 0.6485(15) 0.8696(22) 0.1033(10) 0.427(23) Uani 1 d .
O54 O 0.5663(34) 0.9451(17) 0.1462(8) 0.499(30) Uani 1 d .
Cl6 Cl 0.8064(3) 0.2850(3) 0.20993(15) 0.1049(13) Uani 1 d .
O61 O 0.7691(23) 0.1930(16) 0.2177(7) 0.358(17) Uani 1 d .
O62 O 0.8290(19) 0.3027(14) 0.1684(5) 0.291(12) Uani 1 d .
O63 O 0.7368(17) 0.3379(20) 0.2244(8) 0.352(16) Uani 1 d .
O64 O 0.8898(11) 0.2868(20) 0.2339(7) 0.313(13) Uani 1 d .
O1 O 0.5224(6) 0.6685(6) 0.5179(3) 0.084(3) Uani 1 d .
O2 O 0.6943(7) 0.4180(6) 0.4962(3) 0.108(3) Uani 1 d .
O3 O 0.4857(10) 0.6837(12) 0.0309(4) 0.188(6) Uani 1 d .
O4 O 0.1074(12) 1.0185(11) 0.3240(5) 0.197(6) Uani 1 d .
O5 O 0.3363(11) 0.4159(15) -0.0233(4) 0.227(8) Uani 1 d .
O6 O 0.6236(14) 0.9451(13) 0.5138(5) 0.233(8) Uani 1 d .
O7 O 0.3020(13) 0.6120(12) -0.0116(6) 0.236(8) Uani 1 d .
O8 O 0.0476(24) 0.5881(16) 0.0019(8) 0.389(16) Uani 1 d .
O9 O 0.8286(33) 0.0601(35) 0.1599(11) 0.290(20) Uani 0.50 d P

loop_
_atom_type_symbol
_atom_type_description
_atom_type_scat_dispersion_real
_atom_type_scat_dispersion_imag
_atom_type_scat_source
C C .0033 .0016 'International Tables Vol C Tables 4.2.6.8 and 6.1.1.4'
H H .0000 .0000 'International Tables Vol C Tables 4.2.6.8 and 6.1.1.4'
N N .0061 .0033 'International Tables Vol C Tables 4.2.6.8 and 6.1.1.4'
O O .0106 .0060 'International Tables Vol C Tables 4.2.6.8 and 6.1.1.4'
Cl Cl .1484 .1585 'International Tables Vol C Tables 4.2.6.8 and 6.1.1.4'
Cu Cu .3201 1.2651 'International Tables Vol C Tables 4.2.6.8 and 6.1.1.4'

loop_
_geom_angle_atom_site_label_1
_geom_angle_atom_site_label_2
_geom_angle_atom_site_label_3
_geom_angle
O11 Cu1 N21 91.1(3)
O11 Cu1 N1 94.7(3)
N21 Cu1 N1 170.7(3)
O11 Cu1 N32 161.4(3)
N21 Cu1 N32 81.5(3)
N1 Cu1 N32 95.0(3)
O11 Cu1 N12 97.6(3)
N21 Cu1 N12 93.8(3)
N1 Cu1 N12 78.3(3)
N32 Cu1 N12 99.8(3)
O12 Cu2 N72 93.2(3)
O12 Cu2 N61 174.0(3)
N72 Cu2 N61 80.7(3)
O12 Cu2 N41 90.6(3)
N72 Cu2 N41 174.5(3)
N61 Cu2 N41 95.4(3)
O12 Cu2 N52 92.3(3)
N72 Cu2 N52 104.9(3)
N61 Cu2 N52 89.2(3)
N41 Cu2 N52 78.8(3)
C2 N1 C14 118.5(7)
C2 N1 Cu1 124.9(6)
C14 N1 Cu1 116.4(5)
C11 N12 C13 118.3(8)
C11 N12 Cu1 131.7(7)
C13 N12 Cu1 109.7(6)
C22 N21 C34 117.5(9)
C22 N21 Cu1 128.6(8)
C34 N21 Cu1 112.7(7)
C31 N32 C33 117.7(9)
C31 N32 Cu1 130.4(7)
C33 N32 Cu1 111.7(7)
C42 N41 C54 118.9(9)
C42 N41 Cu2 125.8(7)
C54 N41 Cu2 115.3(6)
C51 N52 C53 117.7(9)
C51 N52 Cu2 133.2(8)
C53 N52 Cu2 109.1(7)
C62 N61 C74 116.9(8)
C62 N61 Cu2 130.2(7)
C74 N61 Cu2 112.0(6)
C71 N72 C73 118.0(8)
C71 N72 Cu2 128.4(7)
C73 N72 Cu2 113.5(6)
C15 O11 Cu1 108.3(6)
C15 O12 Cu2 120.7(6)
N1 C2 C3 121.7(8)
C4 C3 C2 120.6(9)
C3 C4 C5 118.4(9)
C4 C5 C14 118.2(9)
C4 C5 C6 122.2(9)
C14 C5 C6 119.6(9)
C7 C6 C5 121.0(9)
C6 C7 C8 120.8(9)
C9 C8 C13 116.1(9)
C9 C8 C7 124.1(9)
C13 C8 C7 119.7(9)
C10 C9 C8 119.8(9)
C9 C10 C11 119.7(10)
N12 C11 C10 122.4(10)
N12 C13 C8 123.6(8)
N12 C13 C14 117.5(8)
C8 C13 C14 118.9(8)
N1 C14 C5 122.5(8)
N1 C14 C13 117.7(8)
C5 C14 C13 119.8(8)
O13 C15 O11 122.3(10)
O13 C15 O12 123.2(9)
O11 C15 O12 114.5(9)
N21 C22 C23 121.9(12)
C24 C23 C22 120.8(12)
C23 C24 C25 118.3(11)
C24 C25 C34 118.7(12)
C24 C25 C26 123.5(12)
C34 C25 C26 117.8(12)
C27 C26 C25 121.3(12)
C26 C27 C28 122.4(12)
C33 C28 C29 116.1(11)
C33 C28 C27 117.7(11)
C29 C28 C27 126.2(12)
C30 C29 C28 119.6(11)
C29 C30 C31 119.8(12)
N32 C31 C30 123.0(11)
N32 C33 C28 123.7(10)
N32 C33 C34 116.8(10)
C28 C33 C34 119.4(10)
N21 C34 C25 122.8(10)
N21 C34 C33 115.9(9)
C25 C34 C33 121.4(11)
N41 C42 C43 122.6(10)
C44 C43 C42 118.8(11)
C43 C44 C45 120.7(10)
C44 C45 C54 116.9(10)
C44 C45 C46 123.4(10)
C54 C45 C46 119.8(10)
C47 C46 C45 120.4(11)
C46 C47 C48 122.0(11)
C53 C48 C47 118.4(11)
C53 C48 C49 117.9(11)
C47 C48 C49 123.7(11)
C50 C49 C48 118.2(11)
C49 C50 C51 120.3(12)
N52 C51 C50 124.0(11)
N52 C53 C48 122.0(10)
N52 C53 C54 117.4(9)
C48 C53 C54 120.6(10)
N41 C54 C45 122.1(9)
N41 C54 C53 119.2(9)
C45 C54 C53 118.7(10)
N61 C62 C63 122.9(9)
C64 C63 C62 119.8(10)
C63 C64 C65 119.8(9)
C64 C65 C66 125.4(9)
C64 C65 C74 116.6(9)
C66 C65 C74 118.0(9)
C67 C66 C65 123.2(9)
C66 C67 C68 120.6(9)
C73 C68 C69 116.7(9)
C73 C68 C67 117.9(9)
C69 C68 C67 125.3(9)
C70 C69 C68 119.2(9)
C69 C70 C71 120.2(10)
N72 C71 C70 121.8(10)
N72 C73 C68 123.9(9)
N72 C73 C74 115.4(8)
C68 C73 C74 120.7(8)
N61 C74 C65 123.9(9)
N61 C74 C73 116.5(8)
C65 C74 C73 119.5(8)
N81 Cu3 N101 171.0(4)
N81 Cu3 N92 80.3(4)
N101 Cu3 N92 90.7(4)
N81 Cu3 N112 100.1(4)
N101 Cu3 N112 80.0(4)
N92 Cu3 N112 96.1(3)
N81 Cu3 O22 97.7(4)
N101 Cu3 O22 88.8(4)
N92 Cu3 O22 131.0(4)
N112 Cu3 O22 131.8(4)
N152 Cu4 N132 173.2(4)
N152 Cu4 N141 79.8(3)
N132 Cu4 N141 93.5(4)
N152 Cu4 N121 99.1(4)
N132 Cu4 N121 79.9(4)
N141 Cu4 N121 93.1(3)
N152 Cu4 O21 94.6(3)
N132 Cu4 O21 92.2(4)
N141 Cu4 O21 166.2(3)
N121 Cu4 O21 100.2(3)
C82 N81 C94 120.5(12)
C82 N81 Cu3 124.9(11)
C94 N81 Cu3 114.5(8)
C91 N92 C93 118.8(11)
C91 N92 Cu3 130.6(10)
C93 N92 Cu3 110.6(8)
C102 N101 C114 118.2(11)
C102 N101 Cu3 126.8(10)
C114 N101 Cu3 114.8(8)
C111 N112 C113 116.7(11)
C111 N112 Cu3 132.8(9)
C113 N112 Cu3 110.5(8)
C122 N121 C134 118.3(11)
C122 N121 Cu4 132.2(9)
C134 N121 Cu4 109.5(7)
C131 N132 C133 118.3(10)
C131 N132 Cu4 126.3(8)
C133 N132 Cu4 115.5(7)
C142 N141 C154 118.8(10)
C142 N141 Cu4 129.8(8)
C154 N141 Cu4 111.3(6)
C151 N152 C153 118.5(10)
C151 N152 Cu4 126.4(9)
C153 N152 Cu4 115.2(7)
C95 O21 Cu4 99.1(11)
C95 O22 Cu3 97.8(11)
N81 C82 C83 120.5(14)
C84 C83 C82 119.5(14)
C83 C84 C85 120.2(14)
C84 C85 C94 116.1(14)
C84 C85 C86 124.2(14)
C94 C85 C86 119.7(13)
C87 C86 C85 120.3(14)
C86 C87 C88 122.9(15)
C89 C88 C87 127.9(14)
C89 C88 C93 114.8(13)
C87 C88 C93 117.2(13)
C90 C89 C88 121.7(14)
C89 C90 C91 119.7(14)
N92 C91 C90 122.4(13)
N92 C93 C94 116.7(12)
N92 C93 C88 122.5(12)
C94 C93 C88 120.8(13)
N81 C94 C85 123.3(12)
N81 C94 C93 117.8(12)
C85 C94 C93 119.0(13)
O22 C95 O23 124.0(15)
O22 C95 O21 118.9(17)
O23 C95 O21 117.2(16)
N101 C102 C103 122.1(14)
C104 C103 C102 119.4(14)
C103 C104 C105 119.9(15)
C106 C105 C104 122.8(14)
C106 C105 C114 120.7(14)
C104 C105 C114 116.5(14)
C107 C106 C105 120.6(14)
C106 C107 C108 122.2(14)
C109 C108 C113 115.3(13)
C109 C108 C107 126.0(13)
C113 C108 C107 118.7(13)
C110 C109 C108 122.8(14)
C109 C110 C111 117.6(14)
N112 C111 C110 123.4(13)
N112 C113 C108 124.1(12)
N112 C113 C114 116.2(10)
C108 C113 C114 119.6(12)
N101 C114 C105 123.9(12)
N101 C114 C113 118.0(11)
C105 C114 C113 118.0(12)
N121 C122 C123 122.3(12)
C124 C123 C122 118.9(13)
C123 C124 C125 123.7(14)
C124 C125 C134 114.8(12)
C124 C125 C126 128.0(13)
C134 C125 C126 117.2(11)
C127 C126 C125 122.6(12)
C126 C127 C128 119.9(12)
C133 C128 C129 116.2(11)
C133 C128 C127 121.4(11)
C129 C128 C127 122.4(11)
C130 C129 C128 121.2(11)
C129 C130 C131 117.8(12)
N132 C131 C130 122.3(12)
N132 C133 C128 124.1(11)
N132 C133 C134 116.9(10)
C128 C133 C134 119.0(11)
N121 C134 C125 122.0(10)
N121 C134 C133 118.1(10)
C125 C134 C133 119.9(11)
N141 C142 C143 120.1(12)
C144 C143 C142 121.2(12)
C143 C144 C145 119.7(12)
C144 C145 C154 117.7(12)
C144 C145 C146 124.5(11)
C154 C145 C146 117.8(10)
C147 C146 C145 120.9(11)
C146 C147 C148 122.4(11)
C149 C148 C153 117.7(11)
C149 C148 C147 124.4(12)
C153 C148 C147 117.9(11)
C148 C149 C150 120.3(12)
C149 C150 C151 117.9(12)
N152 C151 C150 122.7(13)
N152 C153 C148 122.8(10)
N152 C153 C154 117.4(10)
C148 C153 C154 119.8(10)
N141 C154 C145 122.6(10)
N141 C154 C153 116.2(9)
C145 C154 C153 121.2(10)
O33 Cl3 O34 112.1(12)
O33 Cl3 O32 109.9(12)
O34 Cl3 O32 105.5(11)
O33 Cl3 O31 109.9(9)
O34 Cl3 O31 107.9(9)
O32 Cl3 O31 111.5(8)
O44 Cl4 O43 108.3(8)
O44 Cl4 O41 108.8(7)
O43 Cl4 O41 112.0(7)
O44 Cl4 O42 107.5(7)
O43 Cl4 O42 109.9(7)
O41 Cl4 O42 110.2(7)
O53 Cl5 O54 113.8(24)
O53 Cl5 O52 107.1(18)
O54 Cl5 O52 102.4(19)
O53 Cl5 O51 106.5(15)
O54 Cl5 O51 110.4(19)
O52 Cl5 O51 116.8(16)
O63 Cl6 O64 113.8(17)
O63 Cl6 O61 102.5(17)
O64 Cl6 O61 98.6(17)
O63 Cl6 O62 114.8(14)
O64 Cl6 O62 111.4(14)
O61 Cl6 O62 114.4(15)

loop_
_geom_bond_atom_site_label_1
_geom_bond_atom_site_label_2
_geom_bond_distance
Cu1 O11 1.951(6)
Cu1 N21 2.020(8)
Cu1 N1 2.027(7)
Cu1 N32 2.033(8)
Cu1 N12 2.241(7)
Cu2 O12 1.925(6)
Cu2 N72 2.016(7)
Cu2 N61 2.029(7)
Cu2 N41 2.047(7)
Cu2 N52 2.263(8)
N1 C2 1.327(10)
N1 C14 1.350(10)
N12 C11 1.323(11)
N12 C13 1.343(11)
N21 C22 1.327(12)
N21 C34 1.366(12)
N32 C31 1.309(12)
N32 C33 1.374(11)
N41 C42 1.316(12)
N41 C54 1.362(11)
N52 C51 1.311(12)
N52 C53 1.366(11)
N61 C62 1.339(11)
N61 C74 1.343(11)
N72 C71 1.324(11)
N72 C73 1.339(10)
O11 C15 1.300(10)
O12 C15 1.317(11)
O13 C15 1.241(11)
C2 C3 1.386(12)
C3 C4 1.368(13)
C4 C5 1.389(13)
C5 C14 1.397(12)
C5 C6 1.431(12)
C6 C7 1.356(13)
C7 C8 1.431(13)
C8 C9 1.408(13)
C8 C13 1.410(11)
C9 C10 1.362(14)
C10 C11 1.394(13)
C13 C14 1.451(12)
C22 C23 1.385(15)
C23 C24 1.37(2)
C24 C25 1.37(2)
C25 C34 1.388(13)
C25 C26 1.43(2)
C26 C27 1.31(2)
C27 C28 1.448(15)
C28 C33 1.389(14)
C28 C29 1.41(2)
C29 C30 1.37(2)
C30 C31 1.377(15)
C33 C34 1.428(14)
C42 C43 1.393(13)
C43 C44 1.356(15)
C44 C45 1.398(14)
C45 C54 1.401(12)
C45 C46 1.430(14)
C46 C47 1.35(2)
C47 C48 1.430(15)
C48 C53 1.390(13)
C48 C49 1.44(2)
C49 C50 1.33(2)
C50 C51 1.382(15)
C53 C54 1.448(13)
C62 C63 1.389(13)
C63 C64 1.358(14)
C64 C65 1.391(13)
C65 C66 1.417(13)
C65 C74 1.418(12)
C66 C67 1.342(14)
C67 C68 1.455(13)
C68 C73 1.402(12)
C68 C69 1.406(13)
C69 C70 1.348(14)
C70 C71 1.411(13)
C73 C74 1.446(12)
Cu3 N81 1.994(10)
Cu3 N101 1.999(10)
Cu3 N92 2.131(10)
Cu3 N112 2.156(10)
Cu3 O22 2.299(15)
Cu4 N152 2.010(9)
Cu4 N132 2.030(9)
Cu4 N141 2.130(8)
Cu4 N121 2.164(9)
Cu4 O21 2.192(14)
N81 C82 1.310(15)
N81 C94 1.349(14)
N92 C91 1.319(14)
N92 C93 1.350(14)
N101 C102 1.307(15)
N101 C114 1.359(13)
N112 C111 1.330(14)
N112 C113 1.364(13)
N121 C122 1.318(13)
N121 C134 1.371(13)
N132 C131 1.323(14)
N132 C133 1.347(13)
N141 C142 1.326(13)
N141 C154 1.368(12)
N152 C151 1.291(13)
N152 C153 1.354(12)
O21 C95 1.260(14)
O22 C95 1.21(2)
O23 C95 1.23(2)
C82 C83 1.42(2)
C83 C84 1.38(2)
C84 C85 1.40(2)
C85 C94 1.40(2)
C85 C86 1.45(2)
C86 C87 1.35(2)
C87 C88 1.41(2)
C88 C89 1.39(2)
C88 C93 1.45(2)
C89 C90 1.34(2)
C90 C91 1.39(2)
C93 C94 1.43(2)
C102 C103 1.43(2)
C103 C104 1.36(2)
C104 C105 1.41(2)
C105 C106 1.40(2)
C105 C114 1.41(2)
C106 C107 1.31(2)
C107 C108 1.43(2)
C108 C109 1.37(2)
C108 C113 1.397(15)
C109 C110 1.36(2)
C110 C111 1.39(2)
C113 C114 1.43(2)
C122 C123 1.39(2)
C123 C124 1.31(2)
C124 C125 1.38(2)
C125 C134 1.426(14)
C125 C126 1.44(2)
C126 C127 1.33(2)
C127 C128 1.418(15)
C128 C133 1.382(14)
C128 C129 1.40(2)
C129 C130 1.36(2)
C130 C131 1.42(2)
C133 C134 1.438(14)
C142 C143 1.42(2)
C143 C144 1.34(2)
C144 C145 1.386(15)
C145 C154 1.394(13)
C145 C146 1.44(2)
C146 C147 1.337(15)
C147 C148 1.431(15)
C148 C149 1.357(15)
C148 C153 1.404(14)
C149 C150 1.38(2)
C150 C151 1.42(2)
C153 C154 1.427(13)
Cl3 O33 1.264(11)
Cl3 O34 1.307(11)
Cl3 O32 1.333(10)
Cl3 O31 1.416(11)
Cl4 O44 1.382(9)
Cl4 O43 1.386(9)
Cl4 O41 1.389(9)
Cl4 O42 1.403(9)
Cl5 O53 1.17(2)
Cl5 O54 1.19(2)
Cl5 O52 1.250(14)
Cl5 O51 1.28(2)
Cl6 O63 1.24(2)
Cl6 O64 1.248(15)
Cl6 O61 1.26(2)
Cl6 O62 1.317(14)
